data_7701662
loop_
_publ_author_name
'Perry, Mitchell R.'
'Gilmour, Damon J.'
'Schafer, Laurel L.'

_publ_section_title
;
 Mono, bis, and tris(phosphoramidate) titanium complexes: synthesis,
 structure, and reactivity investigations.
;
_journal_issue 26
_journal_name_full 'Dalton transactions (Cambridge, England : 2003)'
_journal_page_first 9782
_journal_page_last 9790
_journal_paper_doi 10.1039/c9dt00911f
_journal_volume 48
_journal_year 2019
_chemical_formula_moiety 'C28 H50 N4 O6 P2 Ti'
_chemical_formula_sum 'C28 H50 N4 O6 P2 Ti'
_chemical_formula_weight 648.56
_space_group_crystal_system monoclinic
_space_group_IT_number 5
_space_group_name_Hall 'C 2y'
_space_group_name_H-M_alt 'C 1 2 1'
_atom_sites_solution_hydrogens geom
_audit_creation_date 2017-06-07
_audit_creation_method
;
Olex2 1.2
(compiled 2017.03.28 svn.r3405 for OlexSys, GUI svn.r5335)
;
_audit_update_record
;
2019-03-25 deposited with the CCDC.	2019-04-22 downloaded from the CCDC.
;
_cell_angle_alpha 90
_cell_angle_beta 112.550(6)
_cell_angle_gamma 90
_cell_formula_units_Z 2
_cell_length_a 14.113(3)
_cell_length_b 10.978(2)
_cell_length_c 11.644(2)
_cell_measurement_reflns_used 5575
_cell_measurement_temperature 90
_cell_measurement_theta_max 25.03
_cell_measurement_theta_min 2.68
_cell_volume 1666.1(6)
_computing_cell_refinement 'SAINT v8.34A (Bruker, 2013)'
_computing_data_collection 'SAINT v8.34A (Bruker, 2013)'
_computing_data_reduction 'SAINT v8.34A (Bruker, 2013)'
_computing_molecular_graphics 'Olex2 (Dolomanov et al., 2009)'
_computing_publication_material 'Olex2 (Dolomanov et al., 2009)'
_computing_structure_refinement 'ShelXL (Sheldrick, 2015)'
_computing_structure_solution 'XT (Sheldrick, 2015)'
_diffrn_ambient_temperature 90
_diffrn_detector_area_resol_mean 7.9
_diffrn_detector_type 'Bruker-Nonius APEXII CCD area detector'
_diffrn_measured_fraction_theta_full 0.975
_diffrn_measured_fraction_theta_max 0.975
_diffrn_measurement_device_type 'Bruker SMART APEX CCD area detector'
_diffrn_radiation_monochromator graphite
_diffrn_radiation_type MoK\a
_diffrn_radiation_wavelength 0.71073
_diffrn_reflns_av_R_equivalents 0.0302
_diffrn_reflns_av_unetI/netI 0.0368
_diffrn_reflns_Laue_measured_fraction_full 0.975
_diffrn_reflns_Laue_measured_fraction_max 0.975
_diffrn_reflns_limit_h_max 12
_diffrn_reflns_limit_h_min -16
_diffrn_reflns_limit_k_max 13
_diffrn_reflns_limit_k_min -13
_diffrn_reflns_limit_l_max 14
_diffrn_reflns_limit_l_min -13
_diffrn_reflns_number 9380
_diffrn_reflns_point_group_measured_fraction_full 0.978
_diffrn_reflns_point_group_measured_fraction_max 0.978
_diffrn_reflns_theta_full 25.394
_diffrn_reflns_theta_max 25.394
_diffrn_reflns_theta_min 1.894
_exptl_absorpt_coefficient_mu 0.397
_exptl_absorpt_correction_T_max 0.7452
_exptl_absorpt_correction_T_min 0.6493
_exptl_absorpt_correction_type multi-scan
_exptl_absorpt_process_details
'SADABS-2014/5 (Bruker,2014/5) was used for absorption correction. wR2(int) was 0.0561 before and 0.0455 after correction. The Ratio of minimum to maximum transmission is 0.8713. The \l/2 correction factor is 0.00150.'
_exptl_crystal_colour red
_exptl_crystal_colour_primary red
_exptl_crystal_density_diffrn 1.293
_exptl_crystal_description prism
_exptl_crystal_F_000 692
_exptl_crystal_size_max 0.252
_exptl_crystal_size_mid 0.133
_exptl_crystal_size_min 0.103
_refine_diff_density_max 0.604
_refine_diff_density_min -1.124
_refine_diff_density_rms 0.088
_refine_ls_abs_structure_details
;
 Refined as an inversion twin.
;
_refine_ls_abs_structure_Flack 0.14(11)
_refine_ls_extinction_method none
_refine_ls_goodness_of_fit_ref 0.998
_refine_ls_hydrogen_treatment constr
_refine_ls_matrix_type full
_refine_ls_number_parameters 332
_refine_ls_number_reflns 2916
_refine_ls_number_restraints 592
_refine_ls_restrained_S_all 0.932
_refine_ls_R_factor_all 0.0815
_refine_ls_R_factor_gt 0.0757
_refine_ls_shift/su_max 0.011
_refine_ls_shift/su_mean 0.001
_refine_ls_structure_factor_coef Fsqd
_refine_ls_weighting_details 'w=1/[\s^2^(Fo^2^)+20.2496P] where P=(Fo^2^+2Fc^2^)/3'
_refine_ls_weighting_scheme calc
_refine_ls_wR_factor_gt 0.1576
_refine_ls_wR_factor_ref 0.1608
_reflns_Friedel_coverage 0.898
_reflns_Friedel_fraction_full 0.981
_reflns_Friedel_fraction_max 0.981
_reflns_number_gt 2706
_reflns_number_total 2916
_reflns_threshold_expression 'I > 2\s(I)'
_cod_data_source_file c9dt00911f2.cif
_cod_data_source_block ls627_1
_cod_original_cell_volume 1666.2(6)
_cod_database_code 7701662
_shelx_shelxl_version_number 2014/7
_shelx_space_group_comment
;
The symmetry employed for this shelxl refinement is uniquely defined
by the following loop, which should always be used as a source of
symmetry information in preference to the above space-group names.
They are only intended as comments.
;
_shelx_estimated_absorpt_t_max 0.960
_shelx_estimated_absorpt_t_min 0.907
_olex2_refinement_description
;
1. Twinned data refinement
 Scales: 0.86(11)
 0.14(11)
2. Fixed Uiso
 At 1.2 times of:
  All C(H) groups, All C(H,H) groups
 At 1.5 times of:
  All C(H,H,H) groups
3. Restrained distances
 C9-C10
 1.4 with sigma of 0.02
 C9-C10 \\sim C12-C11 \\sim C9A-C10A \\sim C12A-C11A
 with sigma of 0.01
 O2A-C11A \\sim O1A-C9A \\sim O2-C11 \\sim O1-C9
 with sigma of 0.01
 N2-C13 \\sim N2-C14 \\sim N2A-C13A \\sim N2A-C14A
 with sigma of 0.01
 P1-O2 \\sim P1-O1 \\sim P1A-O1A \\sim P1A-O2A
 with sigma of 0.01
 P1A-O3A \\sim P1-O3
 with sigma of 0.01
 P1A-N1A \\sim P1-N1
 with sigma of 0.01
4. Uiso/Uaniso restraints and constraints
All non-hydrogen atoms have similar U: within 2A with sigma of 0.04 and sigma
for terminal atoms of 0.08
Uanis(C9A) \\sim Ueq: with sigma of 0.01 and sigma for terminal atoms of 0.02
Uanis(O3) = Uanis(O3A)
Uanis(C1A) = Uanis(C1)
Uanis(C8) = Uanis(C8A)
Uanis(C2) = Uanis(C2A)
5. Rigid body (RIGU) restrains
 All non-hydrogen atoms
 with sigma for 1-2 distances of 0.004 and sigma for 1-3 distances of 0.004
6. Others
 Sof(C1A)=Sof(C2A)=Sof(C3A)=Sof(H3A)=Sof(C4A)=Sof(H4A)=Sof(C5A)=Sof(H5A)=
 Sof(C6A)=Sof(C7A)=Sof(H7AA)=Sof(H7AB)=Sof(H7AC)=Sof(C8A)=Sof(H8AA)=Sof(H8AB)=
 Sof(H8AC)=Sof(P1A)=Sof(C10A)=Sof(H10D)=Sof(H10E)=Sof(H10F)=Sof(C9A)=Sof(H9AA)=
 Sof(H9AB)=Sof(O1A)=Sof(C11A)=Sof(H11C)=Sof(H11D)=Sof(O2A)=Sof(C12A)=Sof(H12D)=
 Sof(H12E)=Sof(H12F)=Sof(N1A)=Sof(O3A)=1-FVAR(1)
 Sof(P1)=Sof(O1)=Sof(O2)=Sof(O3)=Sof(N1)=Sof(C1)=Sof(C2)=Sof(C3)=Sof(H3)=
 Sof(C4)=Sof(H4)=Sof(C5)=Sof(H5)=Sof(C6)=Sof(C7)=Sof(H7A)=Sof(H7B)=Sof(H7C)=
 Sof(C8)=Sof(H8A)=Sof(H8B)=Sof(H8C)=Sof(C9)=Sof(H9A)=Sof(H9B)=Sof(C10)=
 Sof(H10A)=Sof(H10B)=Sof(H10C)=Sof(C11)=Sof(H11A)=Sof(H11B)=Sof(C12)=Sof(H12A)=
 Sof(H12B)=Sof(H12C)=FVAR(1)
 Fixed Sof: N2(0.5) C13(0.5) H13A(0.5) H13B(0.5) H13C(0.5) C14(0.5) H14A(0.5)
 H14B(0.5) H14C(0.5) N2A(0.5) C14A(0.5) H14D(0.5) H14E(0.5) H14F(0.5) C13A(0.5)
 H13D(0.5) H13E(0.5) H13F(0.5)
7.a Secondary CH2 refined with riding coordinates:
 C9(H9A,H9B), C11(H11A,H11B), C9A(H9AA,H9AB), C11A(H11C,H11D)
7.b Aromatic/amide H refined with riding coordinates:
 C3(H3), C4(H4), C5(H5), C3A(H3A), C4A(H4A), C5A(H5A)
7.c Fitted hexagon refined as free rotating group:
 C1(C2,C3,C4,C5,C6), C1A(C2A,C3A,C4A,C5A,C6A)
7.d Idealised Me refined as rotating group:
 C7(H7A,H7B,H7C), C8(H8A,H8B,H8C), C10(H10A,H10B,H10C), C12(H12A,H12B,H12C),
 C13(H13A,H13B,H13C), C14(H14A,H14B,H14C), C7A(H7AA,H7AB,H7AC), C8A(H8AA,H8AB,
 H8AC), C10A(H10D,H10E,H10F), C12A(H12D,H12E,H12F), C14A(H14D,H14E,H14F),
 C13A(H13D,H13E,H13F)
;
_olex2_exptl_crystal_mounting_method goniometer
_olex2_submission_original_sample_id vc-7
_olex2_submission_special_instructions 'No special instructions were received'

loop_
_space_group_symop_operation_xyz
'x, y, z'
'-x, y, -z'
'x+1/2, y+1/2, z'
'-x+1/2, y+1/2, -z'

loop_
_atom_site_label
_atom_site_type_symbol
_atom_site_fract_x
_atom_site_fract_y
_atom_site_fract_z
_atom_site_U_iso_or_equiv
_atom_site_adp_type
_atom_site_occupancy
_atom_site_site_symmetry_order
_atom_site_calc_flag
_atom_site_refinement_flags_posn
_atom_site_refinement_flags_adp
_atom_site_refinement_flags_occupancy
_atom_site_disorder_assembly
_atom_site_disorder_group
P1 P 0.5004(4) 0.4781(5) 0.3012(6) 0.0217(13) Uani 0.691(14) 1 d D U . A 1
O1 O 0.4622(9) 0.3454(8) 0.2511(10) 0.028(3) Uani 0.691(14) 1 d D U . A 1
O2 O 0.5475(9) 0.5204(11) 0.2051(10) 0.039(3) Uani 0.691(14) 1 d D U . A 1
O3 O 0.5743(10) 0.4783(13) 0.4352(10) 0.029(2) Uani 0.691(14) 1 d D U . A 1
N1 N 0.4177(16) 0.572(2) 0.306(2) 0.031(3) Uani 0.691(14) 1 d D U . A 1
N2 N 0.5904(18) 0.7404(19) 0.513(3) 0.044(5) Uani 0.5 1 d D U . A 1
C1 C 0.3235(8) 0.6041(12) 0.2055(11) 0.039(3) Uani 0.691(14) 1 d . U . A 1
C2 C 0.3234(9) 0.7011(11) 0.1289(12) 0.043(3) Uani 0.691(14) 1 d G U . A 1
C3 C 0.2324(10) 0.7378(11) 0.0349(10) 0.046(4) Uani 0.691(14) 1 d G U . A 1
H3 H 0.2323 0.8041 -0.0175 0.055 Uiso 0.691(14) 1 calc R . . A 1
C4 C 0.1414(9) 0.6773(13) 0.0176(10) 0.046(4) Uani 0.691(14) 1 d G U . A 1
H4 H 0.0791 0.7024 -0.0466 0.055 Uiso 0.691(14) 1 calc R . . A 1
C5 C 0.1414(8) 0.5802(13) 0.0943(12) 0.044(4) Uani 0.691(14) 1 d G U . A 1
H5 H 0.0792 0.5389 0.0825 0.053 Uiso 0.691(14) 1 calc R . . A 1
C6 C 0.2325(9) 0.5436(11) 0.1883(12) 0.037(4) Uani 0.691(14) 1 d G U . A 1
C7 C 0.4188(16) 0.7709(18) 0.1482(17) 0.051(4) Uani 0.691(14) 1 d . U . A 1
H7A H 0.4444 0.8080 0.2311 0.076 Uiso 0.691(14) 1 calc GR . . A 1
H7B H 0.4038 0.8349 0.0850 0.076 Uiso 0.691(14) 1 calc GR . . A 1
H7C H 0.4709 0.7158 0.1413 0.076 Uiso 0.691(14) 1 calc GR . . A 1
C8 C 0.2327(17) 0.442(2) 0.2746(18) 0.046(4) Uani 0.691(14) 1 d . U . A 1
H8A H 0.2505 0.3656 0.2447 0.070 Uiso 0.691(14) 1 calc GR . . A 1
H8B H 0.1644 0.4350 0.2774 0.070 Uiso 0.691(14) 1 calc GR . . A 1
H8C H 0.2832 0.4597 0.3582 0.070 Uiso 0.691(14) 1 calc GR . . A 1
C9 C 0.4463(14) 0.2502(13) 0.3260(15) 0.046(4) Uani 0.691(14) 1 d D U . A 1
H9A H 0.4536 0.2842 0.4077 0.055 Uiso 0.691(14) 1 calc R . . A 1
H9B H 0.3754 0.2188 0.2852 0.055 Uiso 0.691(14) 1 calc R . . A 1
C10 C 0.5169(18) 0.1517(18) 0.345(2) 0.083(8) Uani 0.691(14) 1 d D U . A 1
H10A H 0.5326 0.1411 0.2705 0.125 Uiso 0.691(14) 1 calc GR . . A 1
H10B H 0.4863 0.0766 0.3609 0.125 Uiso 0.691(14) 1 calc GR . . A 1
H10C H 0.5803 0.1697 0.4164 0.125 Uiso 0.691(14) 1 calc GR . . A 1
C11 C 0.6315(15) 0.4550(17) 0.195(2) 0.073(6) Uani 0.691(14) 1 d D U . A 1
H11A H 0.6046 0.3914 0.1303 0.088 Uiso 0.691(14) 1 calc R . . A 1
H11B H 0.6703 0.4139 0.2751 0.088 Uiso 0.691(14) 1 calc R . . A 1
C12 C 0.6990(17) 0.5334(18) 0.164(2) 0.069(6) Uani 0.691(14) 1 d D U . A 1
H12A H 0.6595 0.5805 0.0893 0.103 Uiso 0.691(14) 1 calc GR . . A 1
H12B H 0.7506 0.4843 0.1478 0.103 Uiso 0.691(14) 1 calc GR . . A 1
H12C H 0.7333 0.5892 0.2332 0.103 Uiso 0.691(14) 1 calc GR . . A 1
C13 C 0.6926(19) 0.716(2) 0.513(3) 0.066(7) Uani 0.5 1 d D U . A 1
H13A H 0.7073 0.7748 0.4585 0.099 Uiso 0.5 1 calc GR . . A 1
H13B H 0.6950 0.6335 0.4835 0.099 Uiso 0.5 1 calc GR . . A 1
H13C H 0.7439 0.7251 0.5980 0.099 Uiso 0.5 1 calc GR . . A 1
C14 C 0.588(3) 0.8619(19) 0.563(3) 0.069(8) Uani 0.5 1 d D U . A 1
H14A H 0.6436 0.8691 0.6452 0.103 Uiso 0.5 1 calc GR . . A 1
H14B H 0.5220 0.8747 0.5703 0.103 Uiso 0.5 1 calc GR . . A 1
H14C H 0.5974 0.9234 0.5071 0.103 Uiso 0.5 1 calc GR . . A 1
Ti1 Ti 0.5000 0.6178(2) 0.5000 0.0299(6) Uani 1 2 d S TU P . .
C1A C 0.651(2) 0.617(3) 0.788(3) 0.039(3) Uani 0.309(14) 1 d . U . A 2
C2A C 0.6344(18) 0.714(3) 0.855(3) 0.043(3) Uani 0.309(14) 1 d G U . A 2
C3A C 0.717(2) 0.766(2) 0.951(2) 0.040(7) Uani 0.309(14) 1 d G U . A 2
H3A H 0.7056 0.8326 0.9966 0.048 Uiso 0.309(14) 1 calc R . . A 2
C4A C 0.8150(19) 0.720(3) 0.982(2) 0.044(9) Uani 0.309(14) 1 d G U . A 2
H4A H 0.8712 0.7550 1.0478 0.053 Uiso 0.309(14) 1 calc R . . A 2
C5A C 0.8312(19) 0.622(3) 0.915(3) 0.045(8) Uani 0.309(14) 1 d G U . A 2
H5A H 0.8984 0.5907 0.9360 0.054 Uiso 0.309(14) 1 calc R . . A 2
C6A C 0.749(3) 0.571(3) 0.819(3) 0.050(9) Uani 0.309(14) 1 d G U . A 2
C7A C 0.526(3) 0.766(3) 0.827(4) 0.040(8) Uani 0.309(14) 1 d . U . A 2
H7AA H 0.4776 0.7315 0.7486 0.060 Uiso 0.309(14) 1 calc GR . . A 2
H7AB H 0.5271 0.8548 0.8197 0.060 Uiso 0.309(14) 1 calc GR . . A 2
H7AC H 0.5041 0.7440 0.8945 0.060 Uiso 0.309(14) 1 calc GR . . A 2
C8A C 0.780(4) 0.469(5) 0.755(5) 0.046(4) Uani 0.309(14) 1 d . U . A 2
H8AA H 0.7284 0.4038 0.7345 0.070 Uiso 0.309(14) 1 calc GR . . A 2
H8AB H 0.8465 0.4361 0.8110 0.070 Uiso 0.309(14) 1 calc GR . . A 2
H8AC H 0.7857 0.4988 0.6790 0.070 Uiso 0.309(14) 1 calc GR . . A 2
P1A P 0.4896(16) 0.4523(16) 0.6691(16) 0.041(4) Uani 0.309(14) 1 d D U . A 2
C10A C 0.562(3) 0.119(3) 0.699(3) 0.051(9) Uani 0.309(14) 1 d D U . A 2
H10D H 0.6084 0.1124 0.7866 0.077 Uiso 0.309(14) 1 calc GR . . A 2
H10E H 0.6025 0.1335 0.6481 0.077 Uiso 0.309(14) 1 calc GR . . A 2
H10F H 0.5238 0.0425 0.6727 0.077 Uiso 0.309(14) 1 calc GR . . A 2
C9A C 0.492(2) 0.217(2) 0.684(3) 0.032(6) Uani 0.309(14) 1 d D U . A 2
H9AA H 0.4388 0.2175 0.5984 0.038 Uiso 0.309(14) 1 calc R . . A 2
H9AB H 0.4576 0.2092 0.7432 0.038 Uiso 0.309(14) 1 calc R . . A 2
O1A O 0.550(2) 0.3279(18) 0.707(2) 0.034(6) Uani 0.309(14) 1 d D U . A 2
C11A C 0.435(3) 0.445(3) 0.880(2) 0.048(8) Uani 0.309(14) 1 d D U . A 2
H11C H 0.5053 0.4655 0.9386 0.058 Uiso 0.309(14) 1 calc R . . A 2
H11D H 0.4221 0.3585 0.8936 0.058 Uiso 0.309(14) 1 calc R . . A 2
O2A O 0.428(2) 0.460(3) 0.757(2) 0.065(7) Uani 0.309(14) 1 d D U . A 2
C12A C 0.363(4) 0.520(5) 0.906(4) 0.084(16) Uani 0.309(14) 1 d D U . A 2
H12D H 0.3955 0.5556 0.9893 0.126 Uiso 0.309(14) 1 calc GR . . A 2
H12E H 0.3038 0.4707 0.9024 0.126 Uiso 0.309(14) 1 calc GR . . A 2
H12F H 0.3395 0.5855 0.8443 0.126 Uiso 0.309(14) 1 calc GR . . A 2
N2A N 0.377(2) 0.722(2) 0.496(3) 0.054(7) Uani 0.5 1 d D U . A 2
C14A C 0.341(2) 0.824(2) 0.410(2) 0.063(7) Uani 0.5 1 d D U . A 2
H14D H 0.3917 0.8431 0.3739 0.094 Uiso 0.5 1 calc GR . . A 2
H14E H 0.3315 0.8956 0.4550 0.094 Uiso 0.5 1 calc GR . . A 2
H14F H 0.2756 0.8030 0.3432 0.094 Uiso 0.5 1 calc GR . . A 2
C13A C 0.302(2) 0.690(3) 0.549(3) 0.090(12) Uani 0.5 1 d D U . A 2
H13D H 0.2831 0.6045 0.5330 0.135 Uiso 0.5 1 calc GR . . A 2
H13E H 0.2411 0.7415 0.5118 0.135 Uiso 0.5 1 calc GR . . A 2
H13F H 0.3323 0.7045 0.6393 0.135 Uiso 0.5 1 calc GR . . A 2
N1A N 0.563(4) 0.565(4) 0.690(6) 0.039(7) Uani 0.309(14) 1 d D U . A 2
O3A O 0.413(2) 0.456(3) 0.537(2) 0.029(2) Uani 0.309(14) 1 d D U . A 2

loop_
_atom_site_aniso_label
_atom_site_aniso_U_11
_atom_site_aniso_U_22
_atom_site_aniso_U_33
_atom_site_aniso_U_23
_atom_site_aniso_U_13
_atom_site_aniso_U_12
P1 0.0178(18) 0.034(3) 0.014(3) -0.002(2) 0.0068(18) -0.0125(19)
O1 0.029(5) 0.033(5) 0.026(6) -0.001(4) 0.014(4) -0.012(4)
O2 0.048(6) 0.049(6) 0.035(6) 0.002(5) 0.031(5) 0.001(5)
O3 0.029(4) 0.042(5) 0.012(5) 0.000(3) 0.005(3) 0.005(4)
N1 0.036(7) 0.044(7) 0.015(5) 0.005(4) 0.012(5) 0.001(5)
N2 0.066(11) 0.023(7) 0.033(11) 0.005(6) 0.007(9) -0.011(7)
C1 0.044(6) 0.053(5) 0.019(3) 0.006(5) 0.010(4) 0.015(4)
C2 0.048(8) 0.057(6) 0.026(5) 0.010(5) 0.016(6) 0.020(5)
C3 0.048(9) 0.067(9) 0.026(7) 0.016(7) 0.018(6) 0.027(7)
C4 0.043(8) 0.066(9) 0.028(7) 0.012(7) 0.014(6) 0.028(7)
C5 0.040(7) 0.062(9) 0.027(6) 0.004(6) 0.008(6) 0.015(6)
C6 0.040(7) 0.046(8) 0.024(7) 0.000(6) 0.011(5) 0.016(5)
C7 0.052(10) 0.068(10) 0.037(9) 0.017(8) 0.023(8) 0.020(8)
C8 0.033(8) 0.064(8) 0.032(9) 0.014(6) 0.001(7) 0.015(6)
C9 0.070(11) 0.034(7) 0.048(9) 0.005(6) 0.037(8) -0.011(7)
C10 0.109(17) 0.049(11) 0.109(18) 0.025(11) 0.061(15) 0.023(11)
C11 0.081(10) 0.074(11) 0.095(15) -0.010(10) 0.067(11) 0.003(9)
C12 0.067(11) 0.056(10) 0.104(17) 0.003(11) 0.056(12) 0.001(9)
C13 0.068(12) 0.045(13) 0.08(2) -0.017(13) 0.026(13) -0.027(10)
C14 0.094(19) 0.027(9) 0.082(19) -0.006(10) 0.031(17) -0.009(10)
Ti1 0.0650(17) 0.0064(8) 0.0157(10) 0.000 0.0127(11) 0.000
C1A 0.044(6) 0.053(5) 0.019(3) 0.006(5) 0.010(4) 0.015(4)
C2A 0.048(8) 0.057(6) 0.026(5) 0.010(5) 0.016(6) 0.020(5)
C3A 0.040(11) 0.060(14) 0.020(10) 0.010(10) 0.011(9) 0.016(9)
C4A 0.040(13) 0.074(17) 0.016(12) 0.009(11) 0.007(10) 0.020(10)
C5A 0.042(11) 0.071(16) 0.026(11) 0.009(11) 0.018(9) 0.018(10)
C6A 0.051(10) 0.068(15) 0.026(13) 0.011(12) 0.010(8) 0.020(8)
C7A 0.041(12) 0.036(16) 0.039(19) -0.004(14) 0.011(11) 0.008(10)
C8A 0.033(8) 0.064(8) 0.032(9) 0.014(6) 0.001(7) 0.015(6)
P1A 0.067(8) 0.038(6) 0.017(6) -0.003(4) 0.015(5) 0.009(5)
C10A 0.062(18) 0.042(11) 0.039(17) -0.011(12) 0.007(14) -0.002(12)
C9A 0.041(11) 0.034(9) 0.020(11) -0.001(8) 0.011(9) -0.007(8)
O1A 0.042(11) 0.034(8) 0.016(12) -0.005(7) 0.001(8) -0.007(7)
C11A 0.08(2) 0.051(18) 0.024(11) -0.014(10) 0.025(12) -0.022(15)
O2A 0.096(15) 0.079(17) 0.029(10) 0.005(10) 0.033(10) 0.019(13)
C12A 0.10(3) 0.13(4) 0.028(18) -0.02(2) 0.025(18) 0.02(3)
N2A 0.082(14) 0.050(11) 0.030(10) 0.008(9) 0.024(11) 0.028(11)
C14A 0.093(18) 0.059(13) 0.037(11) 0.014(11) 0.026(13) 0.033(13)
C13A 0.100(18) 0.10(2) 0.09(2) 0.06(2) 0.058(18) 0.069(16)
N1A 0.052(11) 0.040(10) 0.020(9) 0.005(7) 0.010(7) 0.017(8)
O3A 0.029(4) 0.042(5) 0.012(5) 0.000(3) 0.005(3) 0.005(4)

loop_
_atom_type_symbol
_atom_type_description
_atom_type_scat_dispersion_real
_atom_type_scat_dispersion_imag
_atom_type_scat_source
C C 0.0033 0.0016 'International Tables Vol C Tables 4.2.6.8 and 6.1.1.4'
H H 0.0000 0.0000 'International Tables Vol C Tables 4.2.6.8 and 6.1.1.4'
N N 0.0061 0.0033 'International Tables Vol C Tables 4.2.6.8 and 6.1.1.4'
O O 0.0106 0.0060 'International Tables Vol C Tables 4.2.6.8 and 6.1.1.4'
P P 0.1023 0.0942 'International Tables Vol C Tables 4.2.6.8 and 6.1.1.4'
Ti Ti 0.2776 0.4457 'International Tables Vol C Tables 4.2.6.8 and 6.1.1.4'

loop_
_geom_angle_atom_site_label_1
_geom_angle_atom_site_label_2
_geom_angle_atom_site_label_3
_geom_angle
_geom_angle_site_symmetry_1
_geom_angle_site_symmetry_3
O1 P1 Ti1 134.9(5) . .
O2 P1 O1 100.7(6) . .
O2 P1 Ti1 124.4(5) . .
O3 P1 O1 112.6(7) . .
O3 P1 O2 114.9(7) . .
O3 P1 N1 100.9(11) . .
O3 P1 Ti1 50.1(6) . .
N1 P1 O1 117.7(11) . .
N1 P1 O2 110.7(12) . .
N1 P1 Ti1 50.9(9) . .
C9 O1 P1 123.8(10) . .
C11 O2 P1 120.0(12) . .
P1 O3 Ti1 97.3(7) . .
P1 N1 Ti1 94.7(10) . .
C1 N1 P1 126.4(18) . .
C1 N1 Ti1 138.9(12) . .
C13 N2 Ti1 121.8(16) . .
C14 N2 C13 110(2) . .
C14 N2 Ti1 126(2) . .
C2 C1 N1 118.9(13) . .
C2 C1 C6 120.0 . .
C6 C1 N1 121.0(13) . .
C1 C2 C3 120.0 . .
C1 C2 C7 121.3(9) . .
C3 C2 C7 118.7(9) . .
C2 C3 H3 120.0 . .
C4 C3 C2 120.0 . .
C4 C3 H3 120.0 . .
C3 C4 H4 120.0 . .
C5 C4 C3 120.0 . .
C5 C4 H4 120.0 . .
C4 C5 H5 120.0 . .
C6 C5 C4 120.0 . .
C6 C5 H5 120.0 . .
C1 C6 C8 119.6(11) . .
C5 C6 C1 120.0 . .
C5 C6 C8 120.4(11) . .
C2 C7 H7A 109.5 . .
C2 C7 H7B 109.5 . .
C2 C7 H7C 109.5 . .
H7A C7 H7B 109.5 . .
H7A C7 H7C 109.5 . .
H7B C7 H7C 109.5 . .
C6 C8 H8A 109.5 . .
C6 C8 H8B 109.5 . .
C6 C8 H8C 109.5 . .
H8A C8 H8B 109.5 . .
H8A C8 H8C 109.5 . .
H8B C8 H8C 109.5 . .
O1 C9 H9A 109.1 . .
O1 C9 H9B 109.1 . .
H9A C9 H9B 107.8 . .
C10 C9 O1 112.5(15) . .
C10 C9 H9A 109.1 . .
C10 C9 H9B 109.1 . .
C9 C10 H10A 109.5 . .
C9 C10 H10B 109.5 . .
C9 C10 H10C 109.5 . .
H10A C10 H10B 109.5 . .
H10A C10 H10C 109.5 . .
H10B C10 H10C 109.5 . .
O2 C11 H11A 109.2 . .
O2 C11 H11B 109.2 . .
O2 C11 C12 111.8(16) . .
H11A C11 H11B 107.9 . .
C12 C11 H11A 109.2 . .
C12 C11 H11B 109.2 . .
C11 C12 H12A 109.5 . .
C11 C12 H12B 109.5 . .
C11 C12 H12C 109.5 . .
H12A C12 H12B 109.5 . .
H12A C12 H12C 109.5 . .
H12B C12 H12C 109.5 . .
N2 C13 H13A 109.5 . .
N2 C13 H13B 109.5 . .
N2 C13 H13C 109.5 . .
H13A C13 H13B 109.5 . .
H13A C13 H13C 109.5 . .
H13B C13 H13C 109.5 . .
N2 C14 H14A 109.5 . .
N2 C14 H14B 109.5 . .
N2 C14 H14C 109.5 . .
H14A C14 H14B 109.5 . .
H14A C14 H14C 109.5 . .
H14B C14 H14C 109.5 . .
O3 Ti1 O3 89.2(7) 2_656 .
O3 Ti1 N1 67.0(4) . .
O3 Ti1 N1 67.0(4) 2_656 2_656
O3 Ti1 N1 93.5(8) 2_656 .
O3 Ti1 N1 93.5(8) . 2_656
N1 Ti1 N1 153.2(11) 2_656 .
N2 Ti1 O3 97.7(8) 2_656 2_656
N2 Ti1 O3 156.8(10) . 2_656
N2 Ti1 O3 156.8(10) 2_656 .
N2 Ti1 O3 97.7(8) . .
N2 Ti1 N1 90.4(10) . 2_656
N2 Ti1 N1 90.4(10) 2_656 .
N2 Ti1 N1 109.5(12) 2_656 2_656
N2 Ti1 N1 109.5(12) . .
N2 Ti1 N2 84.7(14) 2_656 .
N2A Ti1 N2A 112.7(16) . 2_656
N2A Ti1 N1A 101(2) . .
N2A Ti1 N1A 101(2) 2_656 2_656
N2A Ti1 N1A 96.4(12) 2_656 .
N2A Ti1 N1A 96.4(12) . 2_656
N2A Ti1 O3A 158.4(13) . 2_656
N2A Ti1 O3A 158.4(12) 2_656 .
N2A Ti1 O3A 85.9(11) 2_656 2_656
N2A Ti1 O3A 85.9(11) . .
N1A Ti1 N1A 148(3) 2_656 .
N1A Ti1 O3A 87(2) 2_656 .
N1A Ti1 O3A 68.4(8) . .
N1A Ti1 O3A 87(2) . 2_656
N1A Ti1 O3A 68.4(8) 2_656 2_656
O3A Ti1 O3A 78.3(18) 2_656 .
C2A C1A C6A 120.0 . .
C2A C1A N1A 118(3) . .
C6A C1A N1A 122(3) . .
C1A C2A C3A 120.0 . .
C1A C2A C7A 122(2) . .
C3A C2A C7A 118(2) . .
C2A C3A H3A 120.0 . .
C2A C3A C4A 120.0 . .
C4A C3A H3A 120.0 . .
C3A C4A H4A 120.0 . .
C5A C4A C3A 120.0 . .
C5A C4A H4A 120.0 . .
C4A C5A H5A 120.0 . .
C6A C5A C4A 120.0 . .
C6A C5A H5A 120.0 . .
C1A C6A C8A 127(3) . .
C5A C6A C1A 120.0 . .
C5A C6A C8A 113(3) . .
C2A C7A H7AA 109.5 . .
C2A C7A H7AB 109.5 . .
C2A C7A H7AC 109.5 . .
H7AA C7A H7AB 109.5 . .
H7AA C7A H7AC 109.5 . .
H7AB C7A H7AC 109.5 . .
C6A C8A H8AA 109.5 . .
C6A C8A H8AB 109.5 . .
C6A C8A H8AC 109.5 . .
H8AA C8A H8AB 109.5 . .
H8AA C8A H8AC 109.5 . .
H8AB C8A H8AC 109.5 . .
O1A P1A Ti1 127.2(14) . .
O2A P1A Ti1 128.9(15) . .
O2A P1A O1A 103.9(19) . .
N1A P1A Ti1 51(2) . .
N1A P1A O1A 113(3) . .
N1A P1A O2A 111(3) . .
O3A P1A Ti1 57.3(15) . .
O3A P1A O1A 113.9(18) . .
O3A P1A O2A 108(2) . .
O3A P1A N1A 108(3) . .
H10D C10A H10E 109.5 . .
H10D C10A H10F 109.5 . .
H10E C10A H10F 109.5 . .
C9A C10A H10D 109.5 . .
C9A C10A H10E 109.5 . .
C9A C10A H10F 109.5 . .
C10A C9A H9AA 110.2 . .
C10A C9A H9AB 110.2 . .
H9AA C9A H9AB 108.5 . .
O1A C9A C10A 108(3) . .
O1A C9A H9AA 110.2 . .
O1A C9A H9AB 110.2 . .
C9A O1A P1A 118(2) . .
H11C C11A H11D 107.9 . .
O2A C11A H11C 109.3 . .
O2A C11A H11D 109.2 . .
O2A C11A C12A 112(3) . .
C12A C11A H11C 109.3 . .
C12A C11A H11D 109.3 . .
C11A O2A P1A 145(3) . .
C11A C12A H12D 109.5 . .
C11A C12A H12E 109.5 . .
C11A C12A H12F 109.5 . .
H12D C12A H12E 109.5 . .
H12D C12A H12F 109.5 . .
H12E C12A H12F 109.5 . .
C14A N2A Ti1 121.0(18) . .
C14A N2A C13A 111(2) . .
C13A N2A Ti1 126.9(16) . .
N2A C14A H14D 109.5 . .
N2A C14A H14E 109.5 . .
N2A C14A H14F 109.5 . .
H14D C14A H14E 109.5 . .
H14D C14A H14F 109.5 . .
H14E C14A H14F 109.5 . .
N2A C13A H13D 109.5 . .
N2A C13A H13E 109.5 . .
N2A C13A H13F 109.5 . .
H13D C13A H13E 109.5 . .
H13D C13A H13F 109.5 . .
H13E C13A H13F 109.5 . .
C1A N1A Ti1 128(3) . .
C1A N1A P1A 138(4) . .
P1A N1A Ti1 94(3) . .
P1A O3A Ti1 89.3(16) . .

loop_
_geom_bond_atom_site_label_1
_geom_bond_atom_site_label_2
_geom_bond_distance
_geom_bond_site_symmetry_2
P1 O1 1.585(8) .
P1 O2 1.576(9) .
P1 O3 1.508(8) .
P1 N1 1.577(12) .
O1 C9 1.433(13) .
O2 C11 1.428(14) .
O3 Ti1 2.150(15) .
N1 C1 1.44(2) .
N1 Ti1 2.16(3) .
N2 C13 1.464(16) .
N2 C14 1.462(15) .
N2 Ti1 1.82(2) .
C1 C2 1.3900 .
C1 C6 1.3900 .
C2 C3 1.3900 .
C2 C7 1.49(2) .
C3 H3 0.9500 .
C3 C4 1.3900 .
C4 H4 0.9500 .
C4 C5 1.3900 .
C5 H5 0.9500 .
C5 C6 1.3900 .
C6 C8 1.500(19) .
C7 H7A 0.9800 .
C7 H7B 0.9800 .
C7 H7C 0.9800 .
C8 H8A 0.9800 .
C8 H8B 0.9800 .
C8 H8C 0.9800 .
C9 H9A 0.9900 .
C9 H9B 0.9900 .
C9 C10 1.430(15) .
C10 H10A 0.9800 .
C10 H10B 0.9800 .
C10 H10C 0.9800 .
C11 H11A 0.9900 .
C11 H11B 0.9900 .
C11 C12 1.432(16) .
C12 H12A 0.9800 .
C12 H12B 0.9800 .
C12 H12C 0.9800 .
C13 H13A 0.9800 .
C13 H13B 0.9800 .
C13 H13C 0.9800 .
C14 H14A 0.9800 .
C14 H14B 0.9800 .
C14 H14C 0.9800 .
Ti1 O3 2.150(16) 2_656
Ti1 N1 2.16(3) 2_656
Ti1 N2 1.82(2) 2_656
Ti1 N2A 2.06(3) .
Ti1 N2A 2.06(3) 2_656
Ti1 N1A 2.12(6) .
Ti1 N1A 2.12(6) 2_656
Ti1 O3A 2.29(4) 2_656
Ti1 O3A 2.29(4) .
C1A C2A 1.3900 .
C1A C6A 1.3900 .
C1A N1A 1.44(5) .
C2A C3A 1.3900 .
C2A C7A 1.55(4) .
C3A H3A 0.9500 .
C3A C4A 1.3900 .
C4A H4A 0.9500 .
C4A C5A 1.3900 .
C5A H5A 0.9500 .
C5A C6A 1.3900 .
C6A C8A 1.50(5) .
C7A H7AA 0.9800 .
C7A H7AB 0.9800 .
C7A H7AC 0.9800 .
C8A H8AA 0.9800 .
C8A H8AB 0.9800 .
C8A H8AC 0.9800 .
P1A O1A 1.578(13) .
P1A O2A 1.569(13) .
P1A N1A 1.575(16) .
P1A O3A 1.498(14) .
C10A H10D 0.9800 .
C10A H10E 0.9800 .
C10A H10F 0.9800 .
C10A C9A 1.434(18) .
C9A H9AA 0.9900 .
C9A H9AB 0.9900 .
C9A O1A 1.428(16) .
C11A H11C 0.9900 .
C11A H11D 0.9900 .
C11A O2A 1.416(16) .
C11A C12A 1.432(18) .
C12A H12D 0.9800 .
C12A H12E 0.9800 .
C12A H12F 0.9800 .
N2A C14A 1.461(15) .
N2A C13A 1.461(16) .
C14A H14D 0.9800 .
C14A H14E 0.9800 .
C14A H14F 0.9800 .
C13A H13D 0.9800 .
C13A H13E 0.9800 .
C13A H13F 0.9800 .

loop_
_geom_torsion_atom_site_label_1
_geom_torsion_atom_site_label_2
_geom_torsion_atom_site_label_3
_geom_torsion_atom_site_label_4
_geom_torsion
_geom_torsion_site_symmetry_4
P1 O1 C9 C10 -113.7(18) .
P1 O2 C11 C12 -147.2(16) .
P1 N1 C1 C2 -91(2) .
P1 N1 C1 C6 93(2) .
O1 P1 O2 C11 -61.2(15) .
O1 P1 O3 Ti1 -130.4(6) .
O1 P1 N1 C1 -53(3) .
O1 P1 N1 Ti1 126.9(8) .
O2 P1 O1 C9 157.1(13) .
O2 P1 O3 Ti1 115.1(7) .
O2 P1 N1 C1 62(2) .
O2 P1 N1 Ti1 -118.1(9) .
O3 P1 O1 C9 34.2(15) .
O3 P1 O2 C11 60.1(16) .
O3 P1 N1 C1 -176(2) .
O3 P1 N1 Ti1 4.0(12) .
N1 P1 O1 C9 -82.5(18) .
N1 P1 O2 C11 173.6(16) .
N1 P1 O3 Ti1 -4.0(12) .
N1 C1 C2 C3 -176.6(15) .
N1 C1 C2 C7 0.9(16) .
N1 C1 C6 C5 176.5(15) .
N1 C1 C6 C8 -1.1(17) .
C1 C2 C3 C4 0.0 .
C2 C1 C6 C5 0.0 .
C2 C1 C6 C8 -177.6(15) .
C2 C3 C4 C5 0.0 .
C3 C4 C5 C6 0.0 .
C4 C5 C6 C1 0.0 .
C4 C5 C6 C8 177.6(15) .
C6 C1 C2 C3 0.0 .
C6 C1 C2 C7 177.5(13) .
C7 C2 C3 C4 -177.6(13) .
C13 N2 Ti1 O3 -16(3) .
C13 N2 Ti1 O3 90(3) 2_656
C13 N2 Ti1 N1 -84(3) .
C13 N2 Ti1 N1 77(3) 2_656
C13 N2 Ti1 N2 -173(3) 2_656
C14 N2 Ti1 O3 -175(2) .
C14 N2 Ti1 O3 -69(4) 2_656
C14 N2 Ti1 N1 -81(3) 2_656
C14 N2 Ti1 N1 117(2) .
C14 N2 Ti1 N2 28.5(19) 2_656
Ti1 P1 O1 C9 -21.4(16) .
Ti1 P1 O2 C11 117.5(14) .
Ti1 P1 N1 C1 -180(3) .
Ti1 N1 C1 C2 90(3) .
Ti1 N1 C1 C6 -87(3) .
Ti1 P1A O1A C9A -118(2) .
Ti1 P1A O2A C11A -132(5) .
Ti1 P1A N1A C1A -173(9) .
C1A C2A C3A C4A 0.0 .
C2A C1A C6A C5A 0.0 .
C2A C1A C6A C8A -179(4) .
C2A C1A N1A Ti1 89(5) .
C2A C1A N1A P1A -100(7) .
C2A C3A C4A C5A 0.0 .
C3A C4A C5A C6A 0.0 .
C4A C5A C6A C1A 0.0 .
C4A C5A C6A C8A 179(3) .
C6A C1A C2A C3A 0.0 .
C6A C1A C2A C7A -178(3) .
C6A C1A N1A Ti1 -92(5) .
C6A C1A N1A P1A 79(8) .
C7A C2A C3A C4A 178(3) .
C10A C9A O1A P1A 167(2) .
O1A P1A O2A C11A 45(6) .
O1A P1A N1A Ti1 120(2) .
O1A P1A N1A C1A -53(8) .
O1A P1A O3A Ti1 -120.1(18) .
O2A P1A O1A C9A 65(3) .
O2A P1A N1A Ti1 -124(2) .
O2A P1A N1A C1A 63(8) .
O2A P1A O3A Ti1 125.3(18) .
C12A C11A O2A P1A 153(5) .
N1A C1A C2A C3A 179(4) .
N1A C1A C2A C7A 1(4) .
N1A C1A C6A C5A -179(4) .
N1A C1A C6A C8A 2(4) .
N1A P1A O1A C9A -175(4) .
N1A P1A O2A C11A -76(6) .
N1A P1A O3A Ti1 6(3) .
O3A P1A O1A C9A -52(3) .
O3A P1A O2A C11A 166(5) .
O3A P1A N1A Ti1 -6(3) .
O3A P1A N1A C1A -179(7) .

loop_
_twin_individual_id
_twin_individual_mass_fraction_refined
1 0.86(11)
2 0.14(11)
